data_4328458
loop_
_publ_author_name
'Kathryn George'
'Marek Jura'
'William Levason'
'Mark E. Light'
'Luke P. Ollivere'
'Gillian Reid'

_publ_contact_author_address
;   School of Chemistry
    University of Southampton
    Southampton SO17 1BJ, UK
;
_publ_contact_author_email gr@soton.ac.uk
_publ_contact_author_fax '023 8059 3781'
_publ_contact_author_name 'Professor Gillian Reid'
_publ_contact_author_phone '023 8059 3609'
_publ_section_title
;
 Unexpected Reactivity and Coordination in Gallium(III) and Indium(III)
 Chloride Complexes With Geometrically Constrained Thio- and Selenoether
 Ligands
;
_journal_name_full 'Inorganic Chemistry'
_journal_page_first 2231
_journal_page_last 2240
_journal_paper_doi 10.1021/ic202670v
_journal_volume 51
_journal_year 2012
_chemical_formula_moiety 'C12 H24 Cl2 Ga S4 1+, Cl4 Ga 1-'
_chemical_formula_sum 'C12 H24 Cl6 Ga2 S4'
_chemical_formula_weight 648.69
_chemical_name_systematic
; 
 dichloro(1,5,9,13-tetrathiacyclohexadecane)gallium(III) tetrachlorogallate
;
_space_group_IT_number 14
_space_group_name_Hall '-P 2yn'
_symmetry_cell_setting monoclinic
_symmetry_space_group_name_Hall '-P 2yn'
_symmetry_space_group_name_H-M 'P 1 21/n 1'
_atom_sites_solution_hydrogens geom
_atom_sites_solution_primary direct
_atom_sites_solution_secondary difmap
_audit_author_name 'Kathryn George'
_audit_creation_date 2011-06-17
_audit_creation_method 'SHELXL-97 + hand edit'
_audit_update_record '2011-09-08  Relabelled (Ga,Cl) & sorted atoms'
_cell_angle_alpha 90.00
_cell_angle_beta 100.711(10)
_cell_angle_gamma 90.00
_cell_formula_units_Z 8
_cell_length_a 14.503(4)
_cell_length_b 21.168(5)
_cell_length_c 15.591(3)
_cell_measurement_reflns_used 64754
_cell_measurement_temperature 120(2)
_cell_measurement_theta_max 27.48
_cell_measurement_theta_min 2.91
_cell_volume 4703.0(19)
_computing_cell_refinement 'DENZO (Otwinowski & Minor, 1997) & COLLECT (Hooft, R.W.W., 1998)'
_computing_data_collection 'COLLECT (Hooft, R.W.W., 1998)'
_computing_data_reduction 'DENZO (Otwinowski & Minor, 1997) & COLLECT (Hooft, R.W.W., 1998)'
_computing_molecular_graphics
;
Images generated using CrystalMaker: a crystal and molecular 
structures program for Mac and Windows. CrystalMaker Software Ltd, 
Oxford, England (www.crystalmaker.com)
;
_computing_publication_material 'WINGX (Farrugia, 1998)'
_computing_structure_refinement 'SHELXL-97 (Sheldrick, 2008)'
_computing_structure_solution 'SHELXS-97 (Sheldrick, 1997)'
_diffrn_ambient_temperature 120(2)
_diffrn_detector_area_resol_mean 9.091
_diffrn_measured_fraction_theta_full 0.992
_diffrn_measured_fraction_theta_max 0.992
_diffrn_measurement_device_type 'Bruker-Nonius CCD camera on \k-goniostat'
_diffrn_measurement_method '\f & \w scans to fill the asymmetric unit'
_diffrn_radiation_monochromator '10cm confocal mirrors'
_diffrn_radiation_source 'Bruker Nonius FR591 Rotating Anode'
_diffrn_radiation_type MoK\a
_diffrn_radiation_wavelength 0.71073
_diffrn_reflns_av_R_equivalents 0.1232
_diffrn_reflns_av_sigmaI/netI 0.1163
_diffrn_reflns_limit_h_max 17
_diffrn_reflns_limit_h_min -17
_diffrn_reflns_limit_k_max 25
_diffrn_reflns_limit_k_min -25
_diffrn_reflns_limit_l_max 18
_diffrn_reflns_limit_l_min -18
_diffrn_reflns_number 31853
_diffrn_reflns_theta_full 25.03
_diffrn_reflns_theta_max 25.03
_diffrn_reflns_theta_min 2.94
_diffrn_standards_number 0
_exptl_absorpt_coefficient_mu 3.325
_exptl_absorpt_correction_T_max 1.0000
_exptl_absorpt_correction_T_min 0.5237
_exptl_absorpt_correction_type multi-scan
_exptl_absorpt_process_details 'G.M. Sheldrick, (2007). SADABS. Version 2007/2. Bruker AXS Inc.'
_exptl_crystal_colour colourless
_exptl_crystal_density_diffrn 1.832
_exptl_crystal_description plate
_exptl_crystal_F_000 2592
_exptl_crystal_size_max 0.12
_exptl_crystal_size_mid 0.07
_exptl_crystal_size_min 0.02
_refine_diff_density_max 2.253
_refine_diff_density_min -1.024
_refine_diff_density_rms 0.231
_refine_ls_extinction_method none
_refine_ls_goodness_of_fit_ref 1.112
_refine_ls_hydrogen_treatment constr
_refine_ls_matrix_type full
_refine_ls_number_parameters 439
_refine_ls_number_reflns 8246
_refine_ls_number_restraints 0
_refine_ls_restrained_S_all 1.112
_refine_ls_R_factor_all 0.1895
_refine_ls_R_factor_gt 0.0980
_refine_ls_shift/su_max 0.000
_refine_ls_shift/su_mean 0.000
_refine_ls_structure_factor_coef Fsqd
_refine_ls_weighting_details 'w=1/[\s^2^(Fo^2^)+(0.0798P)^2^+112.2276P] where P=(Fo^2^+2Fc^2^)/3'
_refine_ls_weighting_scheme calc
_refine_ls_wR_factor_gt 0.2099
_refine_ls_wR_factor_ref 0.2670
_reflns_number_gt 4648
_reflns_number_total 8246
_reflns_threshold_expression I>2\s(I)
_cod_data_source_file ic202670v_si_001_2.cif
_cod_data_source_block 11kg09a
_cod_depositor_comments
;
The following automatic conversions were performed:

data name '_iucr_refine_instruction_details' was replaced with
'_iucr_refine_instructions_details' as specified in the replacement
file 'data/replacement-values/replacement_tags.lst'.

Automatic conversion script
Id: cif_correct_tags 9268 2022-04-12 08:56:07Z antanas 
;
_cod_original_cell_volume 4703.1(18)
_cod_original_sg_symbol_H-M 'P 21/n'
_cod_database_code 4328458

loop_
_symmetry_equiv_pos_as_xyz
'x, y, z'
'-x+1/2, y+1/2, -z+1/2'
'-x, -y, -z'
'x-1/2, -y-1/2, z-1/2'

loop_
_atom_site_label
_atom_site_type_symbol
_atom_site_fract_x
_atom_site_fract_y
_atom_site_fract_z
_atom_site_U_iso_or_equiv
_atom_site_adp_type
_atom_site_occupancy
_atom_site_symmetry_multiplicity
_atom_site_calc_flag
_atom_site_refinement_flags
Ga1 Ga 1.0000 0.0000 0.5000 0.0210(5) Uani 1 2 d S
Ga2 Ga 0.5000 1.0000 1.0000 0.0204(5) Uani 1 2 d S
Ga3 Ga 0.0000 0.0000 1.0000 0.0226(5) Uani 1 2 d S
Ga4 Ga 0.0000 0.5000 0.0000 0.0203(5) Uani 1 2 d S
Ga5 Ga 0.21656(11) 0.75508(8) 0.22464(10) 0.0289(4) Uani 1 1 d .
Ga6 Ga 0.80096(11) 0.25090(8) 0.28612(11) 0.0299(4) Uani 1 1 d .
Cl1 Cl 0.8716(2) 0.02945(18) 0.4008(2) 0.0285(8) Uani 1 1 d .
Cl2 Cl 0.4235(2) 1.05953(18) 0.8857(2) 0.0301(8) Uani 1 1 d .
Cl3 Cl -0.1108(2) 0.00909(19) 0.8746(2) 0.0294(9) Uani 1 1 d .
Cl4 Cl 0.0988(2) 0.5109(2) 0.1322(2) 0.0348(9) Uani 1 1 d .
Cl5 Cl 0.0712(3) 0.7391(2) 0.2378(3) 0.0391(10) Uani 1 1 d .
Cl6 Cl 0.2470(3) 0.85538(19) 0.2428(2) 0.0370(9) Uani 1 1 d .
Cl7 Cl 0.2344(3) 0.7272(2) 0.0944(3) 0.0406(10) Uani 1 1 d .
Cl8 Cl 0.3101(3) 0.7026(2) 0.3241(3) 0.0467(11) Uani 1 1 d .
Cl9 Cl 0.7635(3) 0.1523(2) 0.2581(3) 0.0426(10) Uani 1 1 d .
Cl10 Cl 0.7750(3) 0.2741(2) 0.4158(3) 0.0461(11) Uani 1 1 d .
Cl11 Cl 0.7155(3) 0.3087(2) 0.1871(3) 0.0463(11) Uani 1 1 d .
Cl12 Cl 0.9493(3) 0.2618(2) 0.2825(3) 0.0422(10) Uani 1 1 d .
S1 S 0.9181(3) -0.10263(18) 0.5183(2) 0.0273(8) Uani 1 1 d .
S2 S 0.9363(2) 0.04749(18) 0.6231(2) 0.0252(8) Uani 1 1 d .
S3 S 0.4903(2) 0.90758(18) 0.8973(2) 0.0263(8) Uani 1 1 d .
S4 S 0.6544(2) 1.02748(19) 0.9661(2) 0.0279(9) Uani 1 1 d .
S5 S 0.1107(2) -0.05501(19) 0.9211(2) 0.0275(8) Uani 1 1 d .
S6 S 0.0701(3) 0.10415(19) 0.9723(2) 0.0289(9) Uani 1 1 d .
S7 S -0.1293(2) 0.55431(19) 0.0566(2) 0.0263(8) Uani 1 1 d .
S8 S -0.0578(3) 0.3963(2) 0.0423(3) 0.0342(9) Uani 1 1 d .
C1 C 1.0397(11) -0.1706(8) 0.4325(10) 0.035(4) Uani 1 1 d .
H1A H 1.0653 -0.2138 0.4301 0.042 Uiso 1 1 calc R
H1B H 0.9854 -0.1666 0.3838 0.042 Uiso 1 1 calc R
C2 C 1.0046(11) -0.1632(7) 0.5183(10) 0.035(4) Uani 1 1 d .
H2A H 1.0590 -0.1539 0.5651 0.042 Uiso 1 1 calc R
H2B H 0.9777 -0.2040 0.5326 0.042 Uiso 1 1 calc R
C3 C 0.9166(10) -0.1015(7) 0.6334(9) 0.027(3) Uani 1 1 d .
H3A H 0.9097 -0.1453 0.6533 0.032 Uiso 1 1 calc R
H3B H 0.9777 -0.0853 0.6647 0.032 Uiso 1 1 calc R
C4 C 0.8402(10) -0.0621(7) 0.6578(9) 0.032(4) Uani 1 1 d .
H4A H 0.8527 -0.0570 0.7220 0.039 Uiso 1 1 calc R
H4B H 0.7804 -0.0855 0.6417 0.039 Uiso 1 1 calc R
C5 C 0.8270(11) 0.0030(8) 0.6169(10) 0.036(4) Uani 1 1 d .
H5A H 0.7838 0.0276 0.6464 0.044 Uiso 1 1 calc R
H5B H 0.7969 -0.0015 0.5548 0.044 Uiso 1 1 calc R
C6 C 0.8874(11) 0.1247(7) 0.5818(10) 0.031(4) Uani 1 1 d .
H6A H 0.8433 0.1181 0.5259 0.037 Uiso 1 1 calc R
H6B H 0.8515 0.1428 0.6240 0.037 Uiso 1 1 calc R
C7 C 0.6146(9) 0.8867(7) 0.9093(9) 0.022(3) Uani 1 1 d .
H7A H 0.6458 0.8924 0.9709 0.027 Uiso 1 1 calc R
H7B H 0.6204 0.8417 0.8937 0.027 Uiso 1 1 calc R
C8 C 0.5497(10) 1.1585(8) 1.0452(10) 0.033(4) Uani 1 1 d .
H8A H 0.5056 1.1644 0.9892 0.039 Uiso 1 1 calc R
H8B H 0.5476 1.1972 1.0803 0.039 Uiso 1 1 calc R
C9 C 0.6462(11) 1.1509(7) 1.0270(10) 0.033(4) Uani 1 1 d .
H9A H 0.6854 1.1296 1.0774 0.039 Uiso 1 1 calc R
H9B H 0.6732 1.1934 1.0217 0.039 Uiso 1 1 calc R
C10 C 0.6516(11) 1.1138(7) 0.9453(9) 0.032(4) Uani 1 1 d .
H10A H 0.7088 1.1262 0.9234 0.038 Uiso 1 1 calc R
H10B H 0.5966 1.1240 0.8996 0.038 Uiso 1 1 calc R
C11 C 0.6428(10) 0.9991(7) 0.8539(9) 0.026(3) Uani 1 1 d .
H11A H 0.5781 1.0073 0.8224 0.032 Uiso 1 1 calc R
H11B H 0.6864 1.0230 0.8242 0.032 Uiso 1 1 calc R
C12 C 0.6638(11) 0.9288(7) 0.8495(8) 0.027(3) Uani 1 1 d .
H12A H 0.7325 0.9225 0.8659 0.033 Uiso 1 1 calc R
H12B H 0.6443 0.9144 0.7884 0.033 Uiso 1 1 calc R
C13 C 0.1462(10) 0.0565(8) 0.8335(9) 0.036(4) Uani 1 1 d .
H13A H 0.2019 0.0558 0.8811 0.043 Uiso 1 1 calc R
H13B H 0.1673 0.0706 0.7797 0.043 Uiso 1 1 calc R
C14 C 0.1078(11) -0.0109(8) 0.8193(9) 0.032(4) Uani 1 1 d .
H14A H 0.1451 -0.0341 0.7824 0.038 Uiso 1 1 calc R
H14B H 0.0422 -0.0090 0.7872 0.038 Uiso 1 1 calc R
C15 C -0.0409(10) 0.1227(7) 1.1242(9) 0.030(4) Uani 1 1 d .
H15A H -0.0643 0.1387 1.1759 0.036 Uiso 1 1 calc R
H15B H 0.0253 0.1097 1.1432 0.036 Uiso 1 1 calc R
C16 C -0.0465(10) 0.1752(7) 1.0562(9) 0.029(4) Uani 1 1 d .
H16A H -0.1086 0.1957 1.0507 0.035 Uiso 1 1 calc R
H16B H 0.0015 0.2074 1.0788 0.035 Uiso 1 1 calc R
C17 C -0.0328(10) 0.1559(7) 0.9652(9) 0.029(3) Uani 1 1 d .
H17A H -0.0240 0.1941 0.9310 0.035 Uiso 1 1 calc R
H17B H -0.0894 0.1335 0.9347 0.035 Uiso 1 1 calc R
C18 C 0.0778(10) 0.1041(8) 0.8560(8) 0.031(4) Uani 1 1 d .
H18A H 0.0149 0.0951 0.8211 0.037 Uiso 1 1 calc R
H18B H 0.0967 0.1467 0.8396 0.037 Uiso 1 1 calc R
C19 C 0.0813(13) 0.3246(9) -0.0145(11) 0.048(5) Uani 1 1 d .
H19A H 0.1472 0.3104 0.0025 0.058 Uiso 1 1 calc R
H19B H 0.0426 0.2869 -0.0339 0.058 Uiso 1 1 calc R
C20 C -0.0749(12) 0.6309(8) 0.0903(11) 0.041(4) Uani 1 1 d .
H20A H -0.1066 0.6500 0.1351 0.049 Uiso 1 1 calc R
H20B H -0.0081 0.6244 0.1169 0.049 Uiso 1 1 calc R
C21 C -0.1288(10) 0.5196(8) 0.1627(9) 0.033(4) Uani 1 1 d .
H21A H -0.0650 0.5233 0.1984 0.040 Uiso 1 1 calc R
H21B H -0.1722 0.5436 0.1925 0.040 Uiso 1 1 calc R
C22 C -0.1583(10) 0.4490(8) 0.1578(10) 0.037(4) Uani 1 1 d .
H22A H -0.1851 0.4382 0.2099 0.044 Uiso 1 1 calc R
H22B H -0.2078 0.4424 0.1056 0.044 Uiso 1 1 calc R
C23 C -0.0786(10) 0.4059(8) 0.1532(10) 0.034(4) Uani 1 1 d .
H23A H -0.0916 0.3640 0.1766 0.041 Uiso 1 1 calc R
H23B H -0.0211 0.4229 0.1904 0.041 Uiso 1 1 calc R
C24 C 0.0497(11) 0.3520(8) 0.0663(11) 0.039(4) Uani 1 1 d .
H24A H 0.0999 0.3798 0.0973 0.047 Uiso 1 1 calc R
H24B H 0.0415 0.3168 0.1061 0.047 Uiso 1 1 calc R

loop_
_atom_site_aniso_label
_atom_site_aniso_U_11
_atom_site_aniso_U_22
_atom_site_aniso_U_33
_atom_site_aniso_U_23
_atom_site_aniso_U_13
_atom_site_aniso_U_12
Ga1 0.0169(10) 0.0251(13) 0.0208(10) 0.0006(9) 0.0031(8) -0.0016(9)
Ga2 0.0194(10) 0.0217(12) 0.0195(10) -0.0012(9) 0.0020(8) -0.0007(9)
Ga3 0.0207(11) 0.0241(13) 0.0218(10) 0.0008(9) 0.0009(9) -0.0025(9)
Ga4 0.0176(10) 0.0214(12) 0.0210(10) 0.0009(9) 0.0014(8) -0.0010(9)
Ga5 0.0284(8) 0.0283(10) 0.0293(8) 0.0033(8) 0.0031(7) 0.0006(8)
Ga6 0.0287(8) 0.0287(10) 0.0330(9) 0.0040(8) 0.0077(7) 0.0011(8)
Cl1 0.0207(16) 0.036(2) 0.0279(17) 0.0069(16) 0.0010(14) 0.0005(15)
Cl2 0.0296(18) 0.033(2) 0.0273(17) 0.0012(16) 0.0039(15) 0.0054(16)
Cl3 0.0229(17) 0.037(2) 0.0257(17) 0.0005(16) -0.0022(14) -0.0052(16)
Cl4 0.0204(17) 0.056(3) 0.0261(18) -0.0067(18) 0.0001(14) -0.0007(17)
Cl5 0.0295(19) 0.050(3) 0.037(2) 0.0069(19) 0.0038(16) -0.0032(19)
Cl6 0.049(2) 0.029(2) 0.036(2) 0.0013(18) 0.0167(18) -0.0027(19)
Cl7 0.047(2) 0.037(2) 0.037(2) -0.0024(19) 0.0079(18) 0.0039(19)
Cl8 0.038(2) 0.043(3) 0.053(2) 0.017(2) -0.0073(19) -0.002(2)
Cl9 0.053(3) 0.030(2) 0.047(2) 0.0000(19) 0.018(2) -0.002(2)
Cl10 0.050(2) 0.049(3) 0.041(2) -0.006(2) 0.0113(19) -0.003(2)
Cl11 0.041(2) 0.039(3) 0.054(3) 0.013(2) -0.001(2) 0.0063(19)
Cl12 0.0282(19) 0.043(3) 0.056(2) 0.009(2) 0.0096(18) 0.0019(18)
S1 0.0276(18) 0.027(2) 0.0268(18) -0.0037(16) 0.0038(15) -0.0046(16)
S2 0.0210(17) 0.030(2) 0.0244(17) -0.0027(16) 0.0051(14) -0.0018(16)
S3 0.0254(18) 0.028(2) 0.0265(18) -0.0007(16) 0.0066(15) -0.0019(16)
S4 0.0229(17) 0.033(2) 0.0270(18) -0.0020(17) 0.0029(15) -0.0024(16)
S5 0.0230(17) 0.031(2) 0.0284(18) 0.0019(17) 0.0040(15) -0.0007(16)
S6 0.0291(19) 0.030(2) 0.0282(18) 0.0010(17) 0.0057(16) -0.0062(17)
S7 0.0212(17) 0.030(2) 0.0275(18) 0.0020(17) 0.0042(15) 0.0037(16)
S8 0.033(2) 0.032(2) 0.038(2) -0.0004(19) 0.0087(17) -0.0044(18)
C1 0.040(9) 0.033(10) 0.035(8) -0.002(7) 0.018(7) -0.001(8)
C2 0.043(9) 0.021(8) 0.037(9) -0.019(7) -0.006(7) 0.002(7)
C3 0.031(8) 0.018(8) 0.034(8) 0.002(7) 0.010(7) -0.002(6)
C4 0.031(8) 0.031(9) 0.030(8) 0.009(7) -0.006(6) 0.006(7)
C5 0.028(8) 0.043(10) 0.035(8) -0.007(8) -0.002(7) 0.002(7)
C6 0.037(8) 0.020(8) 0.034(8) 0.006(7) 0.005(7) 0.005(7)
C7 0.022(7) 0.023(8) 0.025(7) 0.002(6) 0.009(6) -0.002(6)
C8 0.033(8) 0.033(9) 0.036(8) 0.001(7) 0.017(7) -0.009(7)
C9 0.045(9) 0.023(9) 0.033(8) -0.013(7) 0.015(7) -0.013(7)
C10 0.034(8) 0.034(10) 0.028(8) -0.001(7) 0.010(7) -0.007(7)
C11 0.027(7) 0.022(8) 0.031(8) 0.000(7) 0.010(6) 0.002(6)
C12 0.037(8) 0.030(9) 0.016(7) -0.009(6) 0.009(6) -0.002(7)
C13 0.022(7) 0.061(12) 0.022(7) 0.014(8) 0.003(6) -0.006(8)
C14 0.032(8) 0.040(10) 0.027(7) 0.007(7) 0.014(6) 0.013(7)
C15 0.018(7) 0.040(10) 0.030(8) -0.007(7) 0.002(6) -0.004(7)
C16 0.025(7) 0.020(8) 0.036(8) 0.000(7) -0.009(6) -0.002(6)
C17 0.030(8) 0.026(9) 0.029(8) -0.005(7) -0.001(6) 0.003(7)
C18 0.034(8) 0.040(10) 0.017(7) 0.012(7) 0.004(6) -0.014(7)
C19 0.053(11) 0.039(11) 0.054(11) -0.005(9) 0.015(9) 0.007(9)
C20 0.041(9) 0.044(11) 0.042(9) -0.025(9) 0.023(8) -0.002(8)
C21 0.023(7) 0.057(11) 0.020(7) 0.004(7) 0.004(6) -0.011(8)
C22 0.020(7) 0.055(12) 0.037(8) 0.001(8) 0.011(7) -0.004(8)
C23 0.022(7) 0.040(10) 0.041(9) 0.008(8) 0.006(7) 0.009(7)
C24 0.034(9) 0.021(9) 0.061(11) -0.004(8) 0.008(8) 0.015(7)

loop_
_atom_type_symbol
_atom_type_description
_atom_type_scat_dispersion_real
_atom_type_scat_dispersion_imag
_atom_type_scat_source
C C 0.0033 0.0016 'International Tables Vol C Tables 4.2.6.8 and 6.1.1.4'
H H 0.0000 0.0000 'International Tables Vol C Tables 4.2.6.8 and 6.1.1.4'
S S 0.1246 0.1234 'International Tables Vol C Tables 4.2.6.8 and 6.1.1.4'
Cl Cl 0.1484 0.1585 'International Tables Vol C Tables 4.2.6.8 and 6.1.1.4'
Ga Ga 0.2307 1.6083 'International Tables Vol C Tables 4.2.6.8 and 6.1.1.4'

loop_
_geom_angle_atom_site_label_1
_geom_angle_atom_site_label_2
_geom_angle_atom_site_label_3
_geom_angle
_geom_angle_site_symmetry_1
_geom_angle_site_symmetry_3
Cl1 Ga1 Cl1 180.00(15) . 3_756
Cl1 Ga1 S2 92.27(12) . .
Cl1 Ga1 S2 87.73(12) 3_756 .
Cl1 Ga1 S2 87.73(12) . 3_756
Cl1 Ga1 S2 92.27(12) 3_756 3_756
S2 Ga1 S2 180.00(9) . 3_756
Cl1 Ga1 S1 91.72(12) . 3_756
Cl1 Ga1 S1 88.28(12) 3_756 3_756
S2 Ga1 S1 89.40(12) . 3_756
S2 Ga1 S1 90.60(12) 3_756 3_756
Cl1 Ga1 S1 88.28(12) . .
Cl1 Ga1 S1 91.72(12) 3_756 .
S2 Ga1 S1 90.60(12) . .
S2 Ga1 S1 89.40(12) 3_756 .
S1 Ga1 S1 180.000(1) 3_756 .
Cl2 Ga2 Cl2 180.000(1) . 3_677
Cl2 Ga2 S4 91.81(13) . .
Cl2 Ga2 S4 88.19(13) 3_677 .
Cl2 Ga2 S4 88.19(13) . 3_677
Cl2 Ga2 S4 91.81(13) 3_677 3_677
S4 Ga2 S4 180.000(1) . 3_677
Cl2 Ga2 S3 91.65(12) . 3_677
Cl2 Ga2 S3 88.35(12) 3_677 3_677
S4 Ga2 S3 90.43(12) . 3_677
S4 Ga2 S3 89.57(12) 3_677 3_677
Cl2 Ga2 S3 88.35(12) . .
Cl2 Ga2 S3 91.65(12) 3_677 .
S4 Ga2 S3 89.57(12) . .
S4 Ga2 S3 90.43(12) 3_677 .
S3 Ga2 S3 180.000(1) 3_677 .
Cl3 Ga3 Cl3 180.000(1) . 3_557
Cl3 Ga3 S5 91.83(12) . .
Cl3 Ga3 S5 88.17(12) 3_557 .
Cl3 Ga3 S5 88.17(12) . 3_557
Cl3 Ga3 S5 91.83(12) 3_557 3_557
S5 Ga3 S5 180.000(1) . 3_557
Cl3 Ga3 S6 91.24(12) . .
Cl3 Ga3 S6 88.76(13) 3_557 .
S5 Ga3 S6 90.40(13) . .
S5 Ga3 S6 89.60(13) 3_557 .
Cl3 Ga3 S6 88.76(13) . 3_557
Cl3 Ga3 S6 91.24(12) 3_557 3_557
S5 Ga3 S6 89.60(13) . 3_557
S5 Ga3 S6 90.40(13) 3_557 3_557
S6 Ga3 S6 180.0 . 3_557
Cl4 Ga4 Cl4 180.000(1) 3_565 .
Cl4 Ga4 S8 92.01(14) 3_565 3_565
Cl4 Ga4 S8 87.99(14) . 3_565
Cl4 Ga4 S8 87.99(14) 3_565 .
Cl4 Ga4 S8 92.01(14) . .
S8 Ga4 S8 180.00(18) 3_565 .
Cl4 Ga4 S7 88.81(12) 3_565 .
Cl4 Ga4 S7 91.19(12) . .
S8 Ga4 S7 89.98(13) 3_565 .
S8 Ga4 S7 90.02(13) . .
Cl4 Ga4 S7 91.19(12) 3_565 3_565
Cl4 Ga4 S7 88.81(12) . 3_565
S8 Ga4 S7 90.02(13) 3_565 3_565
S8 Ga4 S7 89.98(13) . 3_565
S7 Ga4 S7 180.00(16) . 3_565
Cl8 Ga5 Cl7 111.16(19) . .
Cl8 Ga5 Cl6 108.81(18) . .
Cl7 Ga5 Cl6 109.26(17) . .
Cl8 Ga5 Cl5 109.90(17) . .
Cl7 Ga5 Cl5 109.30(17) . .
Cl6 Ga5 Cl5 108.36(18) . .
Cl11 Ga6 Cl12 111.02(18) . .
Cl11 Ga6 Cl10 111.01(19) . .
Cl12 Ga6 Cl10 110.01(18) . .
Cl11 Ga6 Cl9 108.02(18) . .
Cl12 Ga6 Cl9 107.88(18) . .
Cl10 Ga6 Cl9 108.79(18) . .
C2 S1 C3 98.5(7) . .
C2 S1 Ga1 105.8(6) . .
C3 S1 Ga1 101.2(5) . .
C5 S2 C6 99.4(7) . .
C5 S2 Ga1 101.1(5) . .
C6 S2 Ga1 105.1(5) . .
C8 S3 C7 99.4(7) 3_677 .
C8 S3 Ga2 105.7(5) 3_677 .
C7 S3 Ga2 100.7(5) . .
C11 S4 C10 99.3(7) . .
C11 S4 Ga2 101.6(5) . .
C10 S4 Ga2 106.2(5) . .
C15 S5 C14 98.3(7) 3_557 .
C15 S5 Ga3 101.4(5) 3_557 .
C14 S5 Ga3 106.1(5) . .
C18 S6 C17 98.0(7) . .
C18 S6 Ga3 105.7(5) . .
C17 S6 Ga3 100.7(5) . .
C21 S7 C20 99.7(7) . .
C21 S7 Ga4 105.1(6) . .
C20 S7 Ga4 101.4(5) . .
C24 S8 C23 98.7(7) . .
C24 S8 Ga4 101.2(6) . .
C23 S8 Ga4 106.1(6) . .
C6 C1 C2 115.3(13) 3_756 .
C6 C1 H1A 108.5 3_756 .
C2 C1 H1A 108.5 . .
C6 C1 H1B 108.5 3_756 .
C2 C1 H1B 108.5 . .
H1A C1 H1B 107.5 . .
C1 C2 S1 114.9(11) . .
C1 C2 H2A 108.5 . .
S1 C2 H2A 108.5 . .
C1 C2 H2B 108.5 . .
S1 C2 H2B 108.5 . .
H2A C2 H2B 107.5 . .
C4 C3 S1 114.2(10) . .
C4 C3 H3A 108.7 . .
S1 C3 H3A 108.7 . .
C4 C3 H3B 108.7 . .
S1 C3 H3B 108.7 . .
H3A C3 H3B 107.6 . .
C3 C4 C5 116.3(13) . .
C3 C4 H4A 108.2 . .
C5 C4 H4A 108.2 . .
C3 C4 H4B 108.2 . .
C5 C4 H4B 108.2 . .
H4A C4 H4B 107.4 . .
C4 C5 S2 113.9(10) . .
C4 C5 H5A 108.8 . .
S2 C5 H5A 108.8 . .
C4 C5 H5B 108.8 . .
S2 C5 H5B 108.8 . .
H5A C5 H5B 107.7 . .
C1 C6 S2 113.2(11) 3_756 .
C1 C6 H6A 108.9 3_756 .
S2 C6 H6A 108.9 . .
C1 C6 H6B 108.9 3_756 .
S2 C6 H6B 108.9 . .
H6A C6 H6B 107.8 . .
C12 C7 S3 110.7(10) . .
C12 C7 H7A 109.5 . .
S3 C7 H7A 109.5 . .
C12 C7 H7B 109.5 . .
S3 C7 H7B 109.5 . .
H7A C7 H7B 108.1 . .
C9 C8 S3 114.2(12) . 3_677
C9 C8 H8A 108.7 . .
S3 C8 H8A 108.7 3_677 .
C9 C8 H8B 108.7 . .
S3 C8 H8B 108.7 3_677 .
H8A C8 H8B 107.6 . .
C8 C9 C10 114.5(13) . .
C8 C9 H9A 108.6 . .
C10 C9 H9A 108.6 . .
C8 C9 H9B 108.6 . .
C10 C9 H9B 108.6 . .
H9A C9 H9B 107.6 . .
C9 C10 S4 111.6(11) . .
C9 C10 H10A 109.3 . .
S4 C10 H10A 109.3 . .
C9 C10 H10B 109.3 . .
S4 C10 H10B 109.3 . .
H10A C10 H10B 108.0 . .
C12 C11 S4 112.4(10) . .
C12 C11 H11A 109.1 . .
S4 C11 H11A 109.1 . .
C12 C11 H11B 109.1 . .
S4 C11 H11B 109.1 . .
H11A C11 H11B 107.9 . .
C11 C12 C7 114.5(12) . .
C11 C12 H12A 108.6 . .
C7 C12 H12A 108.6 . .
C11 C12 H12B 108.6 . .
C7 C12 H12B 108.6 . .
H12A C12 H12B 107.6 . .
C18 C13 C14 114.8(12) . .
C18 C13 H13A 108.6 . .
C14 C13 H13A 108.6 . .
C18 C13 H13B 108.6 . .
C14 C13 H13B 108.6 . .
H13A C13 H13B 107.5 . .
C13 C14 S5 113.5(10) . .
C13 C14 H14A 108.9 . .
S5 C14 H14A 108.9 . .
C13 C14 H14B 108.9 . .
S5 C14 H14B 108.9 . .
H14A C14 H14B 107.7 . .
C16 C15 S5 110.5(9) . 3_557
C16 C15 H15A 109.6 . .
S5 C15 H15A 109.6 3_557 .
C16 C15 H15B 109.6 . .
S5 C15 H15B 109.6 3_557 .
H15A C15 H15B 108.1 . .
C17 C16 C15 116.9(13) . .
C17 C16 H16A 108.1 . .
C15 C16 H16A 108.1 . .
C17 C16 H16B 108.1 . .
C15 C16 H16B 108.1 . .
H16A C16 H16B 107.3 . .
C16 C17 S6 110.4(9) . .
C16 C17 H17A 109.6 . .
S6 C17 H17A 109.6 . .
C16 C17 H17B 109.6 . .
S6 C17 H17B 109.6 . .
H17A C17 H17B 108.1 . .
C13 C18 S6 113.3(10) . .
C13 C18 H18A 108.9 . .
S6 C18 H18A 108.9 . .
C13 C18 H18B 108.9 . .
S6 C18 H18B 108.9 . .
H18A C18 H18B 107.7 . .
C20 C19 C24 115.3(14) 3_565 .
C20 C19 H19A 108.5 3_565 .
C24 C19 H19A 108.5 . .
C20 C19 H19B 108.5 3_565 .
C24 C19 H19B 108.5 . .
H19A C19 H19B 107.5 . .
C19 C20 S7 111.6(12) 3_565 .
C19 C20 H20A 109.3 3_565 .
S7 C20 H20A 109.3 . .
C19 C20 H20B 109.3 3_565 .
S7 C20 H20B 109.3 . .
H20A C20 H20B 108.0 . .
C22 C21 S7 113.0(10) . .
C22 C21 H21A 109.0 . .
S7 C21 H21A 109.0 . .
C22 C21 H21B 109.0 . .
S7 C21 H21B 109.0 . .
H21A C21 H21B 107.8 . .
C23 C22 C21 112.6(13) . .
C23 C22 H22A 109.1 . .
C21 C22 H22A 109.1 . .
C23 C22 H22B 109.1 . .
C21 C22 H22B 109.1 . .
H22A C22 H22B 107.8 . .
C22 C23 S8 112.5(11) . .
C22 C23 H23A 109.1 . .
S8 C23 H23A 109.1 . .
C22 C23 H23B 109.1 . .
S8 C23 H23B 109.1 . .
H23A C23 H23B 107.8 . .
C19 C24 S8 114.0(12) . .
C19 C24 H24A 108.8 . .
S8 C24 H24A 108.8 . .
C19 C24 H24B 108.8 . .
S8 C24 H24B 108.8 . .
H24A C24 H24B 107.6 . .

loop_
_geom_bond_atom_site_label_1
_geom_bond_atom_site_label_2
_geom_bond_distance
_geom_bond_site_symmetry_2
Ga1 Cl1 2.276(3) .
Ga1 Cl1 2.276(3) 3_756
Ga1 S2 2.492(4) .
Ga1 S2 2.492(4) 3_756
Ga1 S1 2.518(4) 3_756
Ga1 S1 2.518(4) .
Ga2 Cl2 2.293(3) .
Ga2 Cl2 2.293(3) 3_677
Ga2 S4 2.464(4) .
Ga2 S4 2.464(4) 3_677
Ga2 S3 2.515(4) 3_677
Ga2 S3 2.515(4) .
Ga3 Cl3 2.296(3) .
Ga3 Cl3 2.296(3) 3_557
Ga3 S5 2.486(4) .
Ga3 S5 2.486(4) 3_557
Ga3 S6 2.499(4) .
Ga3 S6 2.499(4) 3_557
Ga4 Cl4 2.292(3) 3_565
Ga4 Cl4 2.292(3) .
Ga4 S8 2.482(4) 3_565
Ga4 S8 2.482(4) .
Ga4 S7 2.496(4) .
Ga4 S7 2.496(4) 3_565
Ga5 Cl8 2.167(4) .
Ga5 Cl7 2.176(4) .
Ga5 Cl6 2.176(4) .
Ga5 Cl5 2.182(4) .
Ga6 Cl11 2.170(4) .
Ga6 Cl12 2.175(4) .
Ga6 Cl10 2.180(5) .
Ga6 Cl9 2.181(5) .
S1 C2 1.794(15) .
S1 C3 1.799(14) .
S2 C5 1.830(16) .
S2 C6 1.850(15) .
S3 C8 1.813(15) 3_677
S3 C7 1.830(14) .
S4 C11 1.828(14) .
S4 C10 1.854(16) .
S5 C15 1.820(15) 3_557
S5 C14 1.835(15) .
S6 C18 1.838(13) .
S6 C17 1.838(15) .
S7 C21 1.810(14) .
S7 C20 1.837(17) .
S8 C24 1.799(15) .
S8 C23 1.820(16) .
C1 C6 1.48(2) 3_756
C1 C2 1.52(2) .
C1 H1A 0.9900 .
C1 H1B 0.9900 .
C2 H2A 0.9900 .
C2 H2B 0.9900 .
C3 C4 1.49(2) .
C3 H3A 0.9900 .
C3 H3B 0.9900 .
C4 C5 1.52(2) .
C4 H4A 0.9900 .
C4 H4B 0.9900 .
C5 H5A 0.9900 .
C5 H5B 0.9900 .
C6 C1 1.48(2) 3_756
C6 H6A 0.9900 .
C6 H6B 0.9900 .
C7 C12 1.56(2) .
C7 H7A 0.9900 .
C7 H7B 0.9900 .
C8 C9 1.49(2) .
C8 S3 1.813(15) 3_677
C8 H8A 0.9900 .
C8 H8B 0.9900 .
C9 C10 1.51(2) .
C9 H9A 0.9900 .
C9 H9B 0.9900 .
C10 H10A 0.9900 .
C10 H10B 0.9900 .
C11 C12 1.52(2) .
C11 H11A 0.9900 .
C11 H11B 0.9900 .
C12 H12A 0.9900 .
C12 H12B 0.9900 .
C13 C18 1.50(2) .
C13 C14 1.53(2) .
C13 H13A 0.9900 .
C13 H13B 0.9900 .
C14 H14A 0.9900 .
C14 H14B 0.9900 .
C15 C16 1.53(2) .
C15 S5 1.820(15) 3_557
C15 H15A 0.9900 .
C15 H15B 0.9900 .
C16 C17 1.52(2) .
C16 H16A 0.9900 .
C16 H16B 0.9900 .
C17 H17A 0.9900 .
C17 H17B 0.9900 .
C18 H18A 0.9900 .
C18 H18B 0.9900 .
C19 C20 1.50(2) 3_565
C19 C24 1.53(2) .
C19 H19A 0.9900 .
C19 H19B 0.9900 .
C20 C19 1.50(2) 3_565
C20 H20A 0.9900 .
C20 H20B 0.9900 .
C21 C22 1.55(2) .
C21 H21A 0.9900 .
C21 H21B 0.9900 .
C22 C23 1.48(2) .
C22 H22A 0.9900 .
C22 H22B 0.9900 .
C23 H23A 0.9900 .
C23 H23B 0.9900 .
C24 H24A 0.9900 .
C24 H24B 0.9900 .

loop_
_geom_torsion_atom_site_label_1
_geom_torsion_atom_site_label_2
_geom_torsion_atom_site_label_3
_geom_torsion_atom_site_label_4
_geom_torsion
_geom_torsion_site_symmetry_1
_geom_torsion_site_symmetry_4
C6 C1 C2 S1 80.9(15) 3_756 .
C3 S1 C2 C1 -169.5(11) . .
C2 S1 C3 C4 -171.2(11) . .
S1 C3 C4 C5 -46.4(16) . .
C3 C4 C5 S2 -47.3(16) . .
C6 S2 C5 C4 -172.5(12) . .
C5 S2 C6 C1 -172.5(11) . 3_756
C8 S3 C7 C12 168.6(10) 3_677 .
S3 C8 C9 C10 84.2(15) 3_677 .
C8 C9 C10 S4 -83.9(15) . .
C11 S4 C10 C9 171.9(11) . .
C10 S4 C11 C12 167.6(11) . .
S4 C11 C12 C7 47.1(15) . .
S3 C7 C12 C11 47.2(14) . .
C18 C13 C14 S5 -81.8(13) . .
C15 S5 C14 C13 169.8(11) 3_557 .
S5 C15 C16 C17 -46.9(15) 3_557 .
C15 C16 C17 S6 -46.9(15) . .
C18 S6 C17 C16 -169.5(11) . .
C14 C13 C18 S6 82.5(13) . .
C17 S6 C18 C13 -170.1(11) . .
C21 S7 C20 C19 -170.0(12) . 3_565
C20 S7 C21 C22 -171.8(11) . .
S7 C21 C22 C23 85.0(14) . .
C21 C22 C23 S8 -84.3(14) . .
C24 S8 C23 C22 172.5(12) . .
C20 C19 C24 S8 45(2) 3_565 .
C23 S8 C24 C19 169.9(13) . .
